data_4318642
loop_
_publ_author_name
'Richard E. Sykora'
'Steven M. McDaniel'
'Daniel M. Wells'
'Thomas E. Albrecht-Schmitt'

_publ_contact_author
;
Prof. Thomas E. Albrecht-Schmitt 
179 Chemistry Building
Department of Chemistry
Auburn University, AL
36849
;
_publ_contact_author_email ' albreth@auburn.edu '
_publ_contact_author_fax ' 334 844 6959 '
_publ_contact_author_phone ' 334 844 6948 '
_publ_section_title
;
 Mixed-Metal Uranium(VI) Iodates: Hydrothermal Syntheses, Structures, and
 Reactivity of Rb[UO2(CrO4)(IO3)(H2O)], A2[UO2(CrO4)(IO3)2] (A = K, Rb,
 Cs), and K2[UO2(MoO4)(IO3)2]
;
_journal_name_full 'Inorganic Chemistry'
_journal_page_first 5126
_journal_page_last 5132
_journal_paper_doi 10.1021/ic025773y
_journal_volume 41
_journal_year 2002
_chemical_formula_sum 'I2 K2 Mo O12 U'
_chemical_formula_weight 857.97
_chemical_name_systematic
; 
 ? 
;
_space_group_IT_number 14
_symmetry_cell_setting monoclinic
_symmetry_space_group_name_Hall '-P 2ybc'
_symmetry_space_group_name_H-M 'P 1 21/c 1'
_atom_sites_solution_hydrogens na
_atom_sites_solution_primary direct
_atom_sites_solution_secondary difmap
_audit_creation_method SHELXL-97
_cell_angle_alpha 90.00
_cell_angle_beta 108.1670(10)
_cell_angle_gamma 90.00
_cell_formula_units_Z 4
_cell_length_a 11.3717(6)
_cell_length_b 7.2903(4)
_cell_length_c 15.7122(8)
_cell_measurement_reflns_used all
_cell_measurement_temperature 193(2)
_cell_measurement_theta_max 28.30
_cell_measurement_theta_min 1.88
_cell_volume 1237.66(11)
_computing_cell_refinement 'SMART, SAINT'
_computing_data_collection SMART
_computing_data_reduction SAINT
_computing_molecular_graphics 'SHELXP-97 (Sheldrick, 1997)'
_computing_publication_material 'SHELXCIF-97 (Sheldrick, 1997)'
_computing_structure_refinement 'SHELXL-97 (Sheldrick, 1997)'
_computing_structure_solution 'SHELXS-97 (Sheldrick, 1990)'
_diffrn_ambient_temperature 193(2)
_diffrn_measured_fraction_theta_full 0.999
_diffrn_measured_fraction_theta_max 0.999
_diffrn_measurement_device_type 'Bruker APEX'
_diffrn_measurement_method '0.3 wide w/ exposures'
_diffrn_radiation_monochromator graphite
_diffrn_radiation_source 'fine-focus sealed tube'
_diffrn_radiation_type MoK\a
_diffrn_radiation_wavelength 0.71073
_diffrn_reflns_av_R_equivalents 0.0277
_diffrn_reflns_av_sigmaI/netI 0.0292
_diffrn_reflns_limit_h_max 14
_diffrn_reflns_limit_h_min -15
_diffrn_reflns_limit_k_max 9
_diffrn_reflns_limit_k_min -9
_diffrn_reflns_limit_l_max 20
_diffrn_reflns_limit_l_min -20
_diffrn_reflns_number 12300
_diffrn_reflns_theta_full 28.30
_diffrn_reflns_theta_max 28.30
_diffrn_reflns_theta_min 1.88
_diffrn_standards_decay_% 0
_diffrn_standards_interval_count na
_diffrn_standards_interval_time na
_diffrn_standards_number na
_exptl_absorpt_coefficient_mu 19.795
_exptl_absorpt_correction_T_max '0.871736 ratio of min/max'
_exptl_absorpt_correction_T_min '0.871736 ratio of min/max'
_exptl_absorpt_correction_type 'analytical, multiscan (SADABS)'
_exptl_crystal_colour golden
_exptl_crystal_density_diffrn 4.604
_exptl_crystal_density_meas ?
_exptl_crystal_density_method 'not measured'
_exptl_crystal_description needle
_exptl_crystal_F_000 1496
_exptl_crystal_size_max 0.380
_exptl_crystal_size_mid 0.030
_exptl_crystal_size_min 0.022
_refine_diff_density_max 0.668
_refine_diff_density_min -0.933
_refine_diff_density_rms 0.178
_refine_ls_extinction_coef 0.00025(3)
_refine_ls_extinction_expression Fc^*^=kFc[1+0.001xFc^2^\l^3^/sin(2\q)]^-1/4^
_refine_ls_extinction_method SHELXL
_refine_ls_goodness_of_fit_ref 1.042
_refine_ls_hydrogen_treatment mixed
_refine_ls_matrix_type full
_refine_ls_number_parameters 164
_refine_ls_number_reflns 3070
_refine_ls_number_restraints 0
_refine_ls_restrained_S_all 1.042
_refine_ls_R_factor_all 0.0184
_refine_ls_R_factor_gt 0.0169
_refine_ls_shift/su_max 0.001
_refine_ls_shift/su_mean 0.000
_refine_ls_structure_factor_coef Fsqd
_refine_ls_weighting_details 'calc w=1/[\s^2^(Fo^2^)+(0.0020P)^2^+2.3047P] where P=(Fo^2^+2Fc^2^)/3'
_refine_ls_weighting_scheme calc
_refine_ls_wR_factor_gt 0.0397
_refine_ls_wR_factor_ref 0.0402
_reflns_number_gt 2913
_reflns_number_total 3070
_reflns_threshold_expression >2sigma(I)
_cod_data_source_file ic025773y_s1_5.cif
_cod_data_source_block 5
_cod_depositor_comments
;
The following automatic conversions were performed:

'_exptl_crystal_density_meas' value 'not measured' was changed to '?'
- the value is perceived as not measured.

Automatic conversion script
Id: cif_fix_values 3008 2015-01-20 13:52:24Z robertas 
;
_cod_database_code 4318642

loop_
_symmetry_equiv_pos_as_xyz
'x, y, z'
'-x, y+1/2, -z+1/2'
'-x, -y, -z'
'x, -y-1/2, z-1/2'

loop_
_atom_site_label
_atom_site_type_symbol
_atom_site_fract_x
_atom_site_fract_y
_atom_site_fract_z
_atom_site_U_iso_or_equiv
_atom_site_adp_type
_atom_site_occupancy
_atom_site_symmetry_multiplicity
_atom_site_calc_flag
_atom_site_refinement_flags
_atom_site_disorder_assembly
_atom_site_disorder_group
U1 U 0.169642(11) 0.508108(16) -0.140406(9) 0.00948(5) Uani 1 1 d . . .
Mo1 Mo -0.07834(3) 0.25330(4) -0.05302(2) 0.01110(7) Uani 1 1 d . . .
I1 I 0.17870(2) 0.01233(3) -0.109643(16) 0.01075(6) Uani 1 1 d . . .
I2 I 0.40601(2) 0.71069(3) -0.228678(15) 0.01255(6) Uani 1 1 d . . .
K1 K 0.25839(8) 0.25937(11) 0.14128(7) 0.02450(19) Uani 1 1 d . . .
K2 K 0.50094(8) 0.74619(11) 0.04957(6) 0.02014(17) Uani 1 1 d . . .
O1 O 0.0713(2) 0.3121(3) -0.06489(17) 0.0162(5) Uani 1 1 d . . .
O2 O -0.0794(2) 0.2945(3) 0.06026(17) 0.0162(5) Uani 1 1 d . . .
O3 O -0.1065(3) 0.0249(3) -0.0773(2) 0.0196(6) Uani 1 1 d . . .
O4 O -0.1960(3) 0.3794(4) -0.12573(18) 0.0218(6) Uani 1 1 d . . .
O5 O 0.2188(2) 0.1993(3) -0.17276(17) 0.0149(5) Uani 1 1 d . . .
O6 O 0.2195(2) -0.1807(3) -0.16860(17) 0.0153(5) Uani 1 1 d . . .
O7 O 0.3132(3) 0.0175(4) -0.0136(2) 0.0217(6) Uani 1 1 d . . .
O8 O 0.3023(3) 0.5176(3) -0.23019(19) 0.0158(6) Uani 1 1 d . . .
O9 O 0.4948(3) 0.6092(4) -0.29299(19) 0.0241(6) Uani 1 1 d . . .
O10 O 0.5115(3) 0.6822(4) -0.11858(18) 0.0250(6) Uani 1 1 d . . .
O11 O 0.0355(3) 0.5125(3) -0.23625(18) 0.0164(6) Uani 1 1 d . . .
O12 O 0.3033(3) 0.5029(3) -0.04345(18) 0.0141(5) Uani 1 1 d . . .

loop_
_atom_site_aniso_label
_atom_site_aniso_U_11
_atom_site_aniso_U_22
_atom_site_aniso_U_33
_atom_site_aniso_U_23
_atom_site_aniso_U_13
_atom_site_aniso_U_12
U1 0.01028(8) 0.00748(7) 0.01129(8) 0.00005(4) 0.00424(5) -0.00002(4)
Mo1 0.01203(15) 0.01020(14) 0.01246(14) -0.00039(10) 0.00583(11) -0.00020(10)
I1 0.01196(11) 0.00753(10) 0.01369(12) -0.00009(7) 0.00535(9) -0.00023(7)
I2 0.01168(11) 0.01360(11) 0.01321(11) 0.00131(8) 0.00511(8) -0.00093(8)
K1 0.0201(4) 0.0159(4) 0.0331(5) 0.0045(3) 0.0018(4) -0.0029(3)
K2 0.0195(4) 0.0232(4) 0.0181(4) -0.0035(3) 0.0065(3) 0.0010(3)
O1 0.0173(13) 0.0137(12) 0.0211(14) -0.0003(10) 0.0112(11) -0.0022(10)
O2 0.0206(13) 0.0119(12) 0.0174(13) -0.0006(10) 0.0079(11) 0.0012(10)
O3 0.0194(14) 0.0154(13) 0.0236(15) -0.0038(10) 0.0062(12) -0.0025(10)
O4 0.0221(14) 0.0229(14) 0.0184(14) 0.0024(11) 0.0036(11) 0.0059(11)
O5 0.0221(14) 0.0063(11) 0.0204(13) 0.0031(9) 0.0126(11) -0.0006(10)
O6 0.0213(13) 0.0083(11) 0.0207(13) -0.0002(10) 0.0131(11) 0.0024(10)
O7 0.0182(15) 0.0250(15) 0.0183(15) 0.0007(10) 0.0005(12) 0.0002(11)
O8 0.0196(14) 0.0108(12) 0.0211(14) -0.0022(9) 0.0123(12) -0.0032(9)
O9 0.0265(15) 0.0274(15) 0.0268(15) 0.0042(12) 0.0205(13) 0.0066(12)
O10 0.0169(14) 0.0415(17) 0.0139(13) 0.0036(12) 0.0006(11) -0.0051(12)
O11 0.0133(13) 0.0193(14) 0.0129(14) 0.0001(9) -0.0013(11) 0.0003(9)
O12 0.0142(13) 0.0154(13) 0.0112(13) 0.0005(9) 0.0017(11) 0.0006(9)

loop_
_atom_type_symbol
_atom_type_description
_atom_type_scat_dispersion_real
_atom_type_scat_dispersion_imag
_atom_type_scat_source
O O 0.0106 0.0060 'International Tables Vol C Tables 4.2.6.8 and 6.1.1.4'
K K 0.2009 0.2494 'International Tables Vol C Tables 4.2.6.8 and 6.1.1.4'
Mo Mo -1.6832 0.6857 'International Tables Vol C Tables 4.2.6.8 and 6.1.1.4'
I I -0.4742 1.8119 'International Tables Vol C Tables 4.2.6.8 and 6.1.1.4'
U U -9.6767 9.6646 'International Tables Vol C Tables 4.2.6.8 and 6.1.1.4'

loop_
_geom_angle_atom_site_label_1
_geom_angle_atom_site_label_2
_geom_angle_atom_site_label_3
_geom_angle
_geom_angle_site_symmetry_1
_geom_angle_site_symmetry_3
_geom_angle_publ_flag
O11 U1 O12 179.36(12) . . ?
O11 U1 O2 92.31(11) . 3_565 ?
O12 U1 O2 87.33(10) . 3_565 ?
O11 U1 O1 91.19(11) . . ?
O12 U1 O1 88.20(11) . . ?
O2 U1 O1 75.27(9) 3_565 . ?
O11 U1 O8 91.87(12) . . ?
O12 U1 O8 88.74(11) . . ?
O2 U1 O8 140.19(8) 3_565 . ?
O1 U1 O8 144.16(8) . . ?
O11 U1 O5 91.84(10) . . ?
O12 U1 O5 88.18(10) . . ?
O2 U1 O5 148.63(9) 3_565 . ?
O1 U1 O5 73.56(8) . . ?
O8 U1 O5 70.66(8) . . ?
O11 U1 O6 90.93(10) . 1_565 ?
O12 U1 O6 89.47(10) . 1_565 ?
O2 U1 O6 71.89(8) 3_565 1_565 ?
O1 U1 O6 147.15(9) . 1_565 ?
O8 U1 O6 68.47(8) . 1_565 ?
O5 U1 O6 139.10(9) . 1_565 ?
O11 U1 K2 140.07(9) . 3_665 ?
O12 U1 K2 40.23(8) . 3_665 ?
O2 U1 K2 127.33(7) 3_565 3_665 ?
O1 U1 K2 94.46(7) . 3_665 ?
O8 U1 K2 61.87(7) . 3_665 ?
O5 U1 K2 52.63(6) . 3_665 ?
O6 U1 K2 104.63(6) 1_565 3_665 ?
O11 U1 K1 71.79(9) . 4_565 ?
O12 U1 K1 108.65(9) . 4_565 ?
O2 U1 K1 161.72(6) 3_565 4_565 ?
O1 U1 K1 113.03(6) . 4_565 ?
O8 U1 K1 36.04(6) . 4_565 ?
O5 U1 K1 44.44(6) . 4_565 ?
O6 U1 K1 98.74(6) 1_565 4_565 ?
K2 U1 K1 69.642(17) 3_665 4_565 ?
O11 U1 K2 154.19(8) . . ?
O12 U1 K2 26.20(7) . . ?
O2 U1 K2 79.51(7) 3_565 . ?
O1 U1 K2 109.94(7) . . ?
O8 U1 K2 79.71(7) . . ?
O5 U1 K2 107.91(6) . . ?
O6 U1 K2 63.27(6) 1_565 . ?
K2 U1 K2 55.36(2) 3_665 . ?
K1 U1 K2 110.837(17) 4_565 . ?
O3 Mo1 O4 108.46(13) . . ?
O3 Mo1 O2 108.74(13) . . ?
O4 Mo1 O2 108.69(12) . . ?
O3 Mo1 O1 108.78(13) . . ?
O4 Mo1 O1 111.29(13) . . ?
O2 Mo1 O1 110.81(12) . . ?
O3 Mo1 K1 104.07(10) . . ?
O4 Mo1 K1 147.16(9) . . ?
O2 Mo1 K1 63.60(9) . . ?
O1 Mo1 K1 52.09(8) . . ?
O3 Mo1 K1 136.33(10) . 3_565 ?
O4 Mo1 K1 28.08(9) . 3_565 ?
O2 Mo1 K1 91.88(8) . 3_565 ?
O1 Mo1 K1 98.33(8) . 3_565 ?
K1 Mo1 K1 119.594(14) . 3_565 ?
O7 I1 O6 99.17(12) . . ?
O7 I1 O5 98.65(12) . . ?
O6 I1 O5 98.88(12) . . ?
O7 I1 K2 45.04(10) . 3_665 ?
O6 I1 K2 96.05(8) . 3_665 ?
O5 I1 K2 54.54(9) . 3_665 ?
O10 I2 O9 99.87(13) . . ?
O10 I2 O8 99.13(13) . . ?
O9 I2 O8 98.55(13) . . ?
O10 I2 K1 48.04(9) . 3_665 ?
O9 I2 K1 61.92(10) . 3_665 ?
O8 I2 K1 130.27(9) . 3_665 ?
O10 I2 K2 125.16(9) . 4_575 ?
O9 I2 K2 35.31(9) . 4_575 ?
O8 I2 K2 113.56(9) . 4_575 ?
K1 I2 K2 77.65(2) 3_665 4_575 ?
O10 I2 K1 115.84(10) . 4_565 ?
O9 I2 K1 65.62(10) . 4_565 ?
O8 I2 K1 35.32(8) . 4_565 ?
K1 I2 K1 117.36(2) 3_665 4_565 ?
K2 I2 K1 78.969(19) 4_575 4_565 ?
O3 K1 O4 126.51(9) 3 3_565 ?
O3 K1 O10 126.24(10) 3 3_665 ?
O4 K1 O10 93.99(9) 3_565 3_665 ?
O3 K1 O8 70.21(9) 3 4_566 ?
O4 K1 O8 138.54(9) 3_565 4_566 ?
O10 K1 O8 103.91(9) 3_665 4_566 ?
O3 K1 O5 99.35(8) 3 4_566 ?
O4 K1 O5 83.13(8) 3_565 4_566 ?
O10 K1 O5 121.58(8) 3_665 4_566 ?
O8 K1 O5 55.59(7) 4_566 4_566 ?
O3 K1 O9 145.09(9) 3 3_665 ?
O4 K1 O9 85.45(8) 3_565 3_665 ?
O10 K1 O9 53.84(7) 3_665 3_665 ?
O8 K1 O9 76.15(8) 4_566 3_665 ?
O5 K1 O9 67.80(7) 4_566 3_665 ?
O3 K1 O7 63.09(8) 3 . ?
O4 K1 O7 124.69(8) 3_565 . ?
O10 K1 O7 64.87(8) 3_665 . ?
O8 K1 O7 96.75(8) 4_566 . ?
O5 K1 O7 152.00(7) 4_566 . ?
O9 K1 O7 113.21(8) 3_665 . ?
O3 K1 O1 65.11(8) 3 . ?
O4 K1 O1 74.24(7) 3_565 . ?
O10 K1 O1 101.58(8) 3_665 . ?
O8 K1 O1 135.32(8) 4_566 . ?
O5 K1 O1 132.41(7) 4_566 . ?
O9 K1 O1 147.32(7) 3_665 . ?
O7 K1 O1 62.55(7) . . ?
O3 K1 I2 131.64(7) 3 3_665 ?
O4 K1 I2 100.92(6) 3_565 3_665 ?
O10 K1 I2 28.48(6) 3_665 3_665 ?
O8 K1 I2 80.79(6) 4_566 3_665 ?
O5 K1 I2 94.69(5) 4_566 3_665 ?
O9 K1 I2 29.57(5) 3_665 3_665 ?
O7 K1 I2 83.71(6) . 3_665 ?
O1 K1 I2 130.06(5) . 3_665 ?
O3 K1 I2 69.81(6) 3 4_566 ?
O4 K1 I2 156.22(7) 3_565 4_566 ?
O10 K1 I2 86.34(7) 3_665 4_566 ?
O8 K1 I2 22.32(5) 4_566 4_566 ?
O5 K1 I2 76.57(5) 4_566 4_566 ?
O9 K1 I2 75.55(5) 3_665 4_566 ?
O7 K1 I2 76.80(5) . 4_566 ?
O1 K1 I2 129.02(5) . 4_566 ?
I2 K1 I2 68.985(15) 3_665 4_566 ?
O3 K1 Mo1 50.81(6) 3 . ?
O4 K1 Mo1 77.64(6) 3_565 . ?
O10 K1 Mo1 127.28(6) 3_665 . ?
O8 K1 Mo1 116.61(6) 4_566 . ?
O5 K1 Mo1 109.08(6) 4_566 . ?
O9 K1 Mo1 163.08(6) 3_665 . ?
O7 K1 Mo1 77.68(6) . . ?
O1 K1 Mo1 25.82(4) . . ?
I2 K1 Mo1 155.68(3) 3_665 . ?
I2 K1 Mo1 120.61(2) 4_566 . ?
O3 K1 Mo1 110.22(7) 3 3_565 ?
O4 K1 Mo1 17.41(6) 3_565 3_565 ?
O10 K1 Mo1 102.32(7) 3_665 3_565 ?
O8 K1 Mo1 145.73(6) 4_566 3_565 ?
O5 K1 Mo1 91.74(5) 4_566 3_565 ?
O9 K1 Mo1 102.72(6) 3_665 3_565 ?
O7 K1 Mo1 114.27(6) . 3_565 ?
O1 K1 Mo1 57.85(5) . 3_565 ?
I2 K1 Mo1 115.35(2) 3_665 3_565 ?
I2 K1 Mo1 168.01(3) 4_566 3_565 ?
Mo1 K1 Mo1 60.406(14) . 3_565 ?
O9 K2 O10 166.94(10) 4_576 . ?
O9 K2 O7 79.53(9) 4_576 1_565 ?
O10 K2 O7 92.06(9) . 1_565 ?
O9 K2 O12 117.71(9) 4_576 . ?
O10 K2 O12 70.45(8) . . ?
O7 K2 O12 82.50(8) 1_565 . ?
O9 K2 O12 120.85(9) 4_576 3_665 ?
O10 K2 O12 66.01(8) . 3_665 ?
O7 K2 O12 157.30(9) 1_565 3_665 ?
O12 K2 O12 94.79(8) . 3_665 ?
O9 K2 O7 100.00(9) 4_576 3_665 ?
O10 K2 O7 70.07(9) . 3_665 ?
O7 K2 O7 91.83(9) 1_565 3_665 ?
O12 K2 O7 139.84(8) . 3_665 ?
O12 K2 O7 75.70(8) 3_665 3_665 ?
O9 K2 O5 72.75(8) 4_576 3_665 ?
O10 K2 O5 105.76(8) . 3_665 ?
O7 K2 O5 128.42(8) 1_565 3_665 ?
O12 K2 O5 149.03(7) . 3_665 ?
O12 K2 O5 57.76(7) 3_665 3_665 ?
O7 K2 O5 52.97(7) 3_665 3_665 ?
O9 K2 O10 92.97(8) 4_576 3_665 ?
O10 K2 O10 100.07(7) . 3_665 ?
O7 K2 O10 131.44(8) 1_565 3_665 ?
O12 K2 O10 58.71(7) . 3_665 ?
O12 K2 O10 62.19(7) 3_665 3_665 ?
O7 K2 O10 136.54(8) 3_665 3_665 ?
O5 K2 O10 93.16(7) 3_665 3_665 ?
O9 K2 I1 83.75(6) 4_576 3_665 ?
O10 K2 I1 89.52(6) . 3_665 ?
O7 K2 I1 108.27(6) 1_565 3_665 ?
O12 K2 I1 157.89(6) . 3_665 ?
O12 K2 I1 67.68(5) 3_665 3_665 ?
O7 K2 I1 25.65(6) 3_665 3_665 ?
O5 K2 I1 27.72(4) 3_665 3_665 ?
O10 K2 I1 118.57(5) 3_665 3_665 ?
O9 K2 K2 136.24(7) 4_576 3_665 ?
O10 K2 K2 56.80(7) . 3_665 ?
O7 K2 K2 125.98(7) 1_565 3_665 ?
O12 K2 K2 47.60(5) . 3_665 ?
O12 K2 K2 47.19(5) 3_665 3_665 ?
O7 K2 K2 112.31(7) 3_665 3_665 ?
O5 K2 K2 103.65(5) 3_665 3_665 ?
O10 K2 K2 43.27(5) 3_665 3_665 ?
I1 K2 K2 113.62(3) 3_665 3_665 ?
O9 K2 I2 22.52(6) 4_576 4_576 ?
O10 K2 I2 166.43(7) . 4_576 ?
O7 K2 I2 82.62(7) 1_565 4_576 ?
O12 K2 I2 96.40(6) . 4_576 ?
O12 K2 I2 120.06(6) 3_665 4_576 ?
O7 K2 I2 122.38(6) 3_665 4_576 ?
O5 K2 I2 87.21(5) 3_665 4_576 ?
O10 K2 I2 74.75(5) 3_665 4_576 ?
I1 K2 I2 103.99(2) 3_665 4_576 ?
K2 K2 I2 116.95(3) 3_665 4_576 ?
O9 K2 K2 89.83(7) 4_576 3_675 ?
O10 K2 K2 77.16(7) . 3_675 ?
O7 K2 K2 46.56(6) 1_565 3_675 ?
O12 K2 K2 117.54(6) . 3_675 ?
O12 K2 K2 118.43(6) 3_665 3_675 ?
O7 K2 K2 45.26(6) 3_665 3_675 ?
O5 K2 K2 90.23(5) 3_665 3_675 ?
O10 K2 K2 176.12(6) 3_665 3_675 ?
I1 K2 K2 64.40(2) 3_665 3_675 ?
K2 K2 K2 133.89(4) 3_665 3_675 ?
I2 K2 K2 107.32(3) 4_576 3_675 ?
Mo1 O1 U1 143.31(14) . . ?
Mo1 O1 K1 102.09(10) . . ?
U1 O1 K1 107.70(9) . . ?
Mo1 O2 U1 140.14(14) . 3_565 ?
Mo1 O3 K1 152.41(15) . 3 ?
Mo1 O4 K1 134.51(14) . 3_565 ?
I1 O5 U1 117.97(12) . . ?
I1 O5 K1 135.84(12) . 4_565 ?
U1 O5 K1 102.64(8) . 4_565 ?
I1 O5 K2 97.74(10) . 3_665 ?
U1 O5 K2 90.53(8) . 3_665 ?
K1 O5 K2 98.51(7) 4_565 3_665 ?
I1 O6 U1 121.42(12) . 1_545 ?
I1 O7 K2 129.16(13) . 1_545 ?
I1 O7 K2 109.32(13) . 3_665 ?
K2 O7 K2 88.17(9) 1_545 3_665 ?
I1 O7 K1 109.51(12) . . ?
K2 O7 K1 114.66(10) 1_545 . ?
K2 O7 K1 98.38(8) 3_665 . ?
I2 O8 U1 122.83(12) . . ?
I2 O8 K1 122.36(12) . 4_565 ?
U1 O8 K1 114.01(9) . 4_565 ?
I2 O9 K2 122.17(13) . 4_575 ?
I2 O9 K1 88.51(11) . 3_665 ?
K2 O9 K1 107.24(9) 4_575 3_665 ?
I2 O10 K2 134.54(15) . . ?
I2 O10 K1 103.48(12) . 3_665 ?
K2 O10 K1 115.22(10) . 3_665 ?
I2 O10 K2 109.98(12) . 3_665 ?
K2 O10 K2 79.93(7) . 3_665 ?
K1 O10 K2 108.86(10) 3_665 3_665 ?
U1 O12 K2 137.91(11) . . ?
U1 O12 K2 116.33(12) . 3_665 ?
K2 O12 K2 85.21(8) . 3_665 ?

loop_
_geom_bond_atom_site_label_1
_geom_bond_atom_site_label_2
_geom_bond_distance
_geom_bond_site_symmetry_2
_geom_bond_publ_flag
U1 O11 1.779(3) . ?
U1 O12 1.785(3) . ?
U1 O2 2.348(3) 3_565 ?
U1 O1 2.351(2) . ?
U1 O8 2.366(3) . ?
U1 O5 2.412(2) . ?
U1 O6 2.412(2) 1_565 ?
U1 K2 4.0216(9) 3_665 ?
U1 K1 4.3296(10) 4_565 ?
U1 K2 4.3708(9) . ?
Mo1 O3 1.716(3) . ?
Mo1 O4 1.728(3) . ?
Mo1 O2 1.809(3) . ?
Mo1 O1 1.820(3) . ?
Mo1 K1 4.0860(10) . ?
Mo1 K1 4.1191(9) 3_565 ?
I1 O7 1.783(3) . ?
I1 O6 1.823(2) . ?
I1 O5 1.825(2) . ?
I1 K2 3.8882(9) 3_665 ?
I2 O10 1.783(3) . ?
I2 O9 1.796(3) . ?
I2 O8 1.831(2) . ?
I2 K1 3.6374(9) 3_665 ?
I2 K2 3.9686(9) 4_575 ?
I2 K1 4.0739(9) 4_565 ?
K1 O3 2.684(3) 3 ?
K1 O4 2.719(3) 3_565 ?
K1 O10 2.782(3) 3_665 ?
K1 O8 2.788(3) 4_566 ?
K1 O5 3.107(3) 4_566 ?
K1 O9 3.210(3) 3_665 ?
K1 O7 3.220(3) . ?
K1 O1 3.297(3) . ?
K1 I2 3.6374(9) 3_665 ?
K1 I2 4.0739(9) 4_566 ?
K1 Mo1 4.1191(9) 3_565 ?
K2 O9 2.710(3) 4_576 ?
K2 O10 2.722(3) . ?
K2 O7 2.852(3) 1_565 ?
K2 O12 2.879(3) . ?
K2 O12 2.898(3) 3_665 ?
K2 O7 2.915(3) 3_665 ?
K2 O5 3.196(3) 3_665 ?
K2 O10 3.323(3) 3_665 ?
K2 I1 3.8882(9) 3_665 ?
K2 K2 3.9104(16) 3_665 ?
K2 I2 3.9686(9) 4_576 ?
K2 K2 4.0126(17) 3_675 ?
O2 U1 2.348(3) 3_565 ?
O3 K1 2.684(3) 3 ?
O4 K1 2.719(3) 3_565 ?
O5 K1 3.107(3) 4_565 ?
O5 K2 3.196(3) 3_665 ?
O6 U1 2.412(2) 1_545 ?
O7 K2 2.852(3) 1_545 ?
O7 K2 2.915(3) 3_665 ?
O8 K1 2.788(3) 4_565 ?
O9 K2 2.710(3) 4_575 ?
O9 K1 3.210(3) 3_665 ?
O10 K1 2.782(3) 3_665 ?
O10 K2 3.323(3) 3_665 ?
O12 K2 2.898(3) 3_665 ?
